data_4350430
loop_
_publ_author_name
'Lee, Hyui Sul'
'Niemeyer, Mark'

_publ_section_title
;
 Inverse aggregation behavior of alkali-metal triazenides.
;
_journal_issue 16
_journal_name_full 'Inorganic chemistry'
_journal_page_first 6126
_journal_page_last 6128
_journal_paper_doi 10.1021/ic060873f
_journal_volume 45
_journal_year 2006
_chemical_formula_sum 'C42 H54 Cs N3'
_chemical_formula_weight 733.79
_chemical_melting_point 349(9)
_chemical_name_systematic
; 
 '((1,3-bis-(2',4',6'-triisopropylbiphenyl-2))
(triazenido-N,N'))cesium' 
;
_space_group_IT_number 2
_space_group_name_Hall '-P 1'
_space_group_name_H-M_alt 'P -1'
_symmetry_cell_setting triclinic
_symmetry_space_group_name_H-M 'P -1'
_atom_sites_solution_hydrogens geom
_atom_sites_solution_primary direct
_atom_sites_solution_secondary difmap
_audit_creation_method SHELXL-97
_cell_angle_alpha 100.37(2)
_cell_angle_beta 106.21(2)
_cell_angle_gamma 101.89(2)
_cell_formula_units_Z 2
_cell_length_a 9.538(3)
_cell_length_b 13.232(4)
_cell_length_c 16.727(4)
_cell_measurement_temperature 173(2)
_cell_volume 1919.2(10)
_computing_structure_refinement 'SHELXL-97 (Sheldrick, 1997)'
_computing_structure_solution 'SHELXS-97 (Sheldrick, 1990)'
_diffrn_ambient_temperature 173(2)
_diffrn_measured_fraction_theta_full 0.999
_diffrn_measured_fraction_theta_max 0.999
_diffrn_measurement_device_type 'Siemens P3'
_diffrn_radiation_monochromator graphite
_diffrn_radiation_source 'fine-focus sealed tube'
_diffrn_radiation_type MoK\a
_diffrn_radiation_wavelength 0.71073
_diffrn_reflns_av_R_equivalents 0.0588
_diffrn_reflns_av_sigmaI/netI 0.0932
_diffrn_reflns_limit_h_max 11
_diffrn_reflns_limit_h_min -11
_diffrn_reflns_limit_k_max 15
_diffrn_reflns_limit_k_min -15
_diffrn_reflns_limit_l_max 19
_diffrn_reflns_limit_l_min -19
_diffrn_reflns_number 7202
_diffrn_reflns_theta_full 25.00
_diffrn_reflns_theta_max 25.00
_diffrn_reflns_theta_min 1.63
_diffrn_standards_decay_% 2
_diffrn_standards_interval_count 198
_diffrn_standards_number 2
_exptl_absorpt_coefficient_mu 0.996
_exptl_absorpt_correction_T_max 0.927
_exptl_absorpt_correction_T_min 0.668
_exptl_absorpt_correction_type psi-scan
_exptl_crystal_colour yellow
_exptl_crystal_density_diffrn 1.270
_exptl_crystal_density_method 'not measured'
_exptl_crystal_description plate
_exptl_crystal_F_000 764
_exptl_crystal_size_max 0.45
_exptl_crystal_size_mid 0.22
_exptl_crystal_size_min 0.06
_refine_diff_density_max 0.768
_refine_diff_density_min -1.027
_refine_diff_density_rms 0.105
_refine_ls_extinction_method none
_refine_ls_goodness_of_fit_ref 1.135
_refine_ls_hydrogen_treatment refU
_refine_ls_matrix_type full
_refine_ls_number_parameters 430
_refine_ls_number_reflns 6756
_refine_ls_number_restraints 2
_refine_ls_restrained_S_all 1.136
_refine_ls_R_factor_all 0.1128
_refine_ls_R_factor_gt 0.0625
_refine_ls_shift/su_max 0.001
_refine_ls_shift/su_mean 0.000
_refine_ls_structure_factor_coef Fsqd
_refine_ls_weighting_details 'calc w=1/[\s^2^(Fo^2^)+(0.0535P)^2^] where P=(Fo^2^+2Fc^2^)/3'
_refine_ls_weighting_scheme calc
_refine_ls_wR_factor_gt 0.1199
_refine_ls_wR_factor_ref 0.1391
_reflns_number_gt 4543
_reflns_number_total 6756
_reflns_threshold_expression >2sigma(I)
_cod_data_source_file ic060873f_si.cif
_cod_data_source_block 4
_cod_depositor_comments
;
The following automatic conversions were performed:

data item '_chemical_melting_point' value '340-358 K' was changed to
'349(9)' -- the average value was taken and precision was estimated.

Automatic conversion script
Id: cif_fix_values 6909 2019-04-08 15:41:33Z antanas 
;
_cod_original_sg_symbol_H-M P-1
_cod_database_code 4350430

loop_
_symmetry_equiv_pos_as_xyz
'x, y, z'
'-x, -y, -z'

loop_
_atom_site_label
_atom_site_type_symbol
_atom_site_fract_x
_atom_site_fract_y
_atom_site_fract_z
_atom_site_U_iso_or_equiv
_atom_site_adp_type
_atom_site_occupancy
_atom_site_symmetry_multiplicity
_atom_site_calc_flag
_atom_site_refinement_flags
Cs Cs 0.65804(5) 0.73812(4) 0.76217(3) 0.04597(17) Uani 1 1 d .
N1 N 0.8047(5) 0.7225(4) 0.6206(3) 0.0345(13) Uani 1 1 d .
N2 N 0.9152(5) 0.6796(4) 0.6494(3) 0.0291(11) Uani 1 1 d .
N3 N 0.9259(5) 0.6666(4) 0.7263(3) 0.0333(12) Uani 1 1 d .
C11 C 0.7854(6) 0.7365(5) 0.5373(4) 0.0265(13) Uani 1 1 d .
C12 C 0.6762(6) 0.7908(5) 0.5068(4) 0.0248(13) Uani 1 1 d .
C13 C 0.6523(7) 0.8079(5) 0.4243(4) 0.0359(15) Uani 1 1 d .
H13A H 0.5768 0.8423 0.4029 0.033(5) Uiso 1 1 calc R
C14 C 0.7352(7) 0.7764(5) 0.3731(4) 0.0389(16) Uani 1 1 d .
H14A H 0.7199 0.7914 0.3183 0.033(5) Uiso 1 1 calc R
C15 C 0.8415(7) 0.7221(5) 0.4034(4) 0.0384(16) Uani 1 1 d .
H15A H 0.8962 0.6974 0.3680 0.033(5) Uiso 1 1 calc R
C16 C 0.8677(6) 0.7042(5) 0.4838(4) 0.0324(14) Uani 1 1 d .
H16A H 0.9431 0.6692 0.5040 0.033(5) Uiso 1 1 calc R
C21 C 0.5860(6) 0.8267(5) 0.5617(4) 0.0277(14) Uani 1 1 d .
C22 C 0.4463(6) 0.7584(5) 0.5557(4) 0.0314(15) Uani 1 1 d .
C23 C 0.3665(7) 0.7964(6) 0.6086(4) 0.0364(16) Uani 1 1 d .
H23A H 0.2724 0.7514 0.6052 0.033(5) Uiso 1 1 calc R
C24 C 0.4206(8) 0.8980(6) 0.6658(4) 0.0430(18) Uani 1 1 d .
C25 C 0.5585(7) 0.9616(6) 0.6701(4) 0.0404(17) Uani 1 1 d .
H25A H 0.5973 1.0304 0.7090 0.033(5) Uiso 1 1 calc R
C26 C 0.6424(7) 0.9287(5) 0.6196(4) 0.0293(15) Uani 1 1 d .
C31 C 1.0423(6) 0.6212(5) 0.7599(4) 0.0270(13) Uani 1 1 d .
C32 C 1.0607(6) 0.6059(5) 0.8430(4) 0.0276(14) Uani 1 1 d .
C33 C 1.1733(7) 0.5595(5) 0.8812(4) 0.0386(16) Uani 1 1 d .
H33A H 1.1848 0.5495 0.9373 0.033(5) Uiso 1 1 calc R
C34 C 1.2686(7) 0.5280(5) 0.8378(4) 0.0417(17) Uani 1 1 d .
H34A H 1.3458 0.4979 0.8645 0.033(5) Uiso 1 1 calc R
C35 C 1.2501(7) 0.5409(5) 0.7555(4) 0.0369(16) Uani 1 1 d .
H35A H 1.3132 0.5178 0.7252 0.033(5) Uiso 1 1 calc R
C36 C 1.1395(6) 0.5877(5) 0.7166(4) 0.0332(15) Uani 1 1 d .
H36A H 1.1293 0.5971 0.6605 0.033(5) Uiso 1 1 calc R
C41 C 0.9527(6) 0.6334(5) 0.8895(4) 0.0269(14) Uani 1 1 d .
C42 C 0.8213(6) 0.5539(5) 0.8812(4) 0.0282(14) Uani 1 1 d .
C43 C 0.7266(6) 0.5796(5) 0.9274(4) 0.0310(15) Uani 1 1 d .
H43A H 0.6404 0.5256 0.9235 0.033(5) Uiso 1 1 calc R
C44 C 0.7536(7) 0.6811(5) 0.9788(4) 0.0287(14) Uani 1 1 d .
C45 C 0.8814(7) 0.7590(5) 0.9847(4) 0.0333(15) Uani 1 1 d .
H45A H 0.9008 0.8288 1.0194 0.033(5) Uiso 1 1 calc R
C46 C 0.9827(6) 0.7383(5) 0.9412(4) 0.0292(14) Uani 1 1 d .
C221 C 0.3834(7) 0.6460(5) 0.4969(4) 0.0345(15) Uani 1 1 d .
H22A H 0.4519 0.6370 0.4621 0.046(8) Uiso 1 1 calc R
C222 C 0.3859(10) 0.5619(6) 0.5479(5) 0.063(2) Uani 1 1 d .
H22B H 0.4896 0.5727 0.5859 0.075(5) Uiso 1 1 calc R
H22C H 0.3506 0.4907 0.5082 0.075(5) Uiso 1 1 calc R
H22D H 0.3190 0.5679 0.5826 0.075(5) Uiso 1 1 calc R
C223 C 0.2243(8) 0.6271(6) 0.4336(6) 0.070(3) Uani 1 1 d .
H22E H 0.1949 0.5573 0.3926 0.075(5) Uiso 1 1 calc R
H22F H 0.2239 0.6831 0.4024 0.075(5) Uiso 1 1 calc R
H22G H 0.1521 0.6288 0.4652 0.075(5) Uiso 1 1 calc R
C241 C 0.3359(8) 0.9368(8) 0.7233(4) 0.077(3) Uani 1 1 d D
H24G H 0.3872 1.0152 0.7422 0.092 Uiso 1 1 calc R
C242 C 0.3761(10) 0.9064(9) 0.8080(5) 0.095(4) Uani 1 1 d D
H24A H 0.3338 0.8294 0.7981 0.142 Uiso 1 1 calc R
H24B H 0.3339 0.9452 0.8469 0.142 Uiso 1 1 calc R
H24C H 0.4867 0.9249 0.8339 0.142 Uiso 1 1 calc R
C243 C 0.1761(7) 0.9358(7) 0.6764(5) 0.073(3) Uani 1 1 d D
H24D H 0.1754 0.9701 0.6291 0.109 Uiso 1 1 calc R
H24E H 0.1357 0.9748 0.7163 0.109 Uiso 1 1 calc R
H24F H 0.1129 0.8619 0.6533 0.109 Uiso 1 1 calc R
C261 C 0.7911(7) 1.0047(5) 0.6245(4) 0.0370(15) Uani 1 1 d .
H26A H 0.8536 0.9600 0.6047 0.046(8) Uiso 1 1 calc R
C262 C 0.8860(8) 1.0740(6) 0.7144(5) 0.057(2) Uani 1 1 d .
H26B H 0.9035 1.0286 0.7543 0.075(5) Uiso 1 1 calc R
H26C H 0.8319 1.1239 0.7335 0.075(5) Uiso 1 1 calc R
H26D H 0.9835 1.1142 0.7131 0.075(5) Uiso 1 1 calc R
C263 C 0.7585(9) 1.0755(6) 0.5625(5) 0.065(2) Uani 1 1 d .
H26E H 0.8531 1.1273 0.5689 0.075(5) Uiso 1 1 calc R
H26F H 0.6864 1.1135 0.5755 0.075(5) Uiso 1 1 calc R
H26G H 0.7150 1.0310 0.5032 0.075(5) Uiso 1 1 calc R
C421 C 0.7818(7) 0.4438(5) 0.8213(4) 0.0393(16) Uani 1 1 d .
H42A H 0.8594 0.4443 0.7916 0.046(8) Uiso 1 1 calc R
C422 C 0.6272(9) 0.4188(8) 0.7521(6) 0.086(3) Uani 1 1 d .
H42B H 0.6026 0.3464 0.7157 0.075(5) Uiso 1 1 calc R
H42C H 0.6303 0.4701 0.7166 0.075(5) Uiso 1 1 calc R
H42D H 0.5496 0.4237 0.7794 0.075(5) Uiso 1 1 calc R
C423 C 0.7884(15) 0.3587(7) 0.8697(6) 0.103(4) Uani 1 1 d .
H42E H 0.7668 0.2895 0.8293 0.075(5) Uiso 1 1 calc R
H42F H 0.7129 0.3559 0.8993 0.075(5) Uiso 1 1 calc R
H42G H 0.8899 0.3753 0.9121 0.075(5) Uiso 1 1 calc R
C441 C 0.6452(7) 0.7060(6) 1.0284(4) 0.0373(16) Uani 1 1 d .
H44A H 0.5713 0.6371 1.0222 0.046(8) Uiso 1 1 calc R
C442 C 0.5541(8) 0.7793(6) 0.9880(5) 0.056(2) Uani 1 1 d .
H44B H 0.4882 0.7965 1.0210 0.075(5) Uiso 1 1 calc R
H44C H 0.4920 0.7423 0.9283 0.075(5) Uiso 1 1 calc R
H44D H 0.6245 0.8453 0.9891 0.075(5) Uiso 1 1 calc R
C443 C 0.7291(9) 0.7555(7) 1.1244(4) 0.057(2) Uani 1 1 d .
H44E H 0.7959 0.7127 1.1469 0.075(5) Uiso 1 1 calc R
H44F H 0.6553 0.7573 1.1550 0.075(5) Uiso 1 1 calc R
H44G H 0.7898 0.8284 1.1329 0.075(5) Uiso 1 1 calc R
C461 C 1.1144(7) 0.8294(5) 0.9464(5) 0.0401(16) Uani 1 1 d .
H46A H 1.1795 0.7978 0.9172 0.046(8) Uiso 1 1 calc R
C462 C 1.0572(8) 0.9089(6) 0.8975(5) 0.0488(18) Uani 1 1 d .
H46B H 1.1414 0.9720 0.9090 0.075(5) Uiso 1 1 calc R
H46C H 0.9772 0.9302 0.9168 0.075(5) Uiso 1 1 calc R
H46D H 1.0166 0.8749 0.8356 0.075(5) Uiso 1 1 calc R
C463 C 1.2140(8) 0.8872(6) 1.0392(5) 0.0523(19) Uani 1 1 d .
H46E H 1.2517 0.8358 1.0688 0.075(5) Uiso 1 1 calc R
H46F H 1.1540 0.9206 1.0693 0.075(5) Uiso 1 1 calc R
H46G H 1.3000 0.9423 1.0390 0.075(5) Uiso 1 1 calc R

loop_
_atom_site_aniso_label
_atom_site_aniso_U_11
_atom_site_aniso_U_22
_atom_site_aniso_U_33
_atom_site_aniso_U_23
_atom_site_aniso_U_13
_atom_site_aniso_U_12
Cs 0.0438(2) 0.0766(4) 0.0406(2) 0.0293(2) 0.02339(19) 0.0394(2)
N1 0.035(3) 0.048(4) 0.039(3) 0.023(3) 0.020(2) 0.029(3)
N2 0.031(3) 0.034(3) 0.031(3) 0.013(2) 0.015(2) 0.016(2)
N3 0.034(3) 0.043(3) 0.041(3) 0.025(3) 0.021(2) 0.024(3)
C11 0.024(3) 0.030(4) 0.030(3) 0.011(3) 0.011(3) 0.010(3)
C12 0.025(3) 0.027(4) 0.025(3) 0.010(3) 0.009(3) 0.006(3)
C13 0.031(3) 0.043(4) 0.033(3) 0.015(3) 0.006(3) 0.010(3)
C14 0.033(3) 0.057(5) 0.027(3) 0.014(3) 0.014(3) 0.005(3)
C15 0.034(3) 0.047(4) 0.034(4) 0.004(3) 0.019(3) 0.004(3)
C16 0.029(3) 0.037(4) 0.037(4) 0.012(3) 0.018(3) 0.009(3)
C21 0.029(3) 0.033(4) 0.027(3) 0.015(3) 0.009(3) 0.017(3)
C22 0.026(3) 0.044(4) 0.032(3) 0.020(3) 0.012(3) 0.018(3)
C23 0.029(3) 0.050(5) 0.042(4) 0.023(4) 0.017(3) 0.019(3)
C24 0.046(4) 0.063(5) 0.031(4) 0.010(4) 0.012(3) 0.041(4)
C25 0.039(4) 0.042(4) 0.036(4) 0.001(3) 0.000(3) 0.026(4)
C26 0.034(3) 0.030(4) 0.027(3) 0.010(3) 0.006(3) 0.019(3)
C31 0.027(3) 0.025(3) 0.036(3) 0.012(3) 0.012(3) 0.014(3)
C32 0.024(3) 0.024(4) 0.034(3) 0.006(3) 0.005(3) 0.012(3)
C33 0.040(4) 0.043(4) 0.036(4) 0.012(3) 0.008(3) 0.021(3)
C34 0.028(3) 0.046(4) 0.053(4) 0.009(4) 0.008(3) 0.023(3)
C35 0.030(3) 0.042(4) 0.046(4) 0.011(3) 0.016(3) 0.021(3)
C36 0.030(3) 0.041(4) 0.037(4) 0.013(3) 0.015(3) 0.018(3)
C41 0.031(3) 0.030(4) 0.029(3) 0.013(3) 0.012(3) 0.019(3)
C42 0.030(3) 0.030(4) 0.025(3) 0.008(3) 0.007(3) 0.011(3)
C43 0.021(3) 0.043(4) 0.029(3) 0.014(3) 0.006(3) 0.006(3)
C44 0.030(3) 0.032(4) 0.024(3) 0.009(3) 0.008(3) 0.009(3)
C45 0.034(3) 0.030(4) 0.035(4) 0.005(3) 0.011(3) 0.011(3)
C46 0.027(3) 0.030(4) 0.038(4) 0.014(3) 0.014(3) 0.015(3)
C221 0.032(3) 0.030(4) 0.045(4) 0.008(3) 0.018(3) 0.007(3)
C222 0.083(6) 0.036(5) 0.084(6) 0.015(4) 0.046(5) 0.017(4)
C223 0.043(4) 0.049(5) 0.093(7) -0.014(5) 0.003(4) 0.016(4)
C241 0.057(5) 0.142(9) 0.046(5) 0.011(5) 0.019(4) 0.067(6)
C242 0.066(6) 0.182(11) 0.064(6) 0.042(7) 0.040(5) 0.060(7)
C243 0.061(5) 0.099(7) 0.091(7) 0.033(6) 0.045(5) 0.053(5)
C261 0.034(3) 0.030(4) 0.044(4) 0.009(3) 0.007(3) 0.012(3)
C262 0.040(4) 0.057(5) 0.056(5) -0.010(4) 0.000(4) 0.017(4)
C263 0.049(5) 0.053(5) 0.075(6) 0.031(5) -0.001(4) -0.011(4)
C421 0.047(4) 0.037(4) 0.037(4) 0.007(3) 0.020(3) 0.012(3)
C422 0.055(5) 0.084(7) 0.072(6) -0.040(5) -0.012(5) 0.015(5)
C423 0.209(13) 0.034(5) 0.073(6) 0.012(5) 0.055(8) 0.037(7)
C441 0.034(4) 0.044(4) 0.036(4) 0.009(3) 0.016(3) 0.011(3)
C442 0.052(4) 0.064(6) 0.065(5) 0.016(4) 0.030(4) 0.030(4)
C443 0.058(5) 0.069(6) 0.040(4) 0.004(4) 0.024(4) 0.006(4)
C461 0.038(4) 0.026(4) 0.065(5) 0.011(3) 0.027(3) 0.013(3)
C462 0.048(4) 0.043(5) 0.066(5) 0.018(4) 0.030(4) 0.017(4)
C463 0.040(4) 0.040(5) 0.070(5) 0.006(4) 0.013(4) 0.010(4)

loop_
_atom_type_symbol
_atom_type_description
_atom_type_scat_dispersion_real
_atom_type_scat_dispersion_imag
_atom_type_scat_source
C C 0.0033 0.0016 'International Tables Vol C Tables 4.2.6.8 and 6.1.1.4'
H H 0.0000 0.0000 'International Tables Vol C Tables 4.2.6.8 and 6.1.1.4'
N N 0.0061 0.0033 'International Tables Vol C Tables 4.2.6.8 and 6.1.1.4'
Cs Cs -0.3680 2.1192 'International Tables Vol C Tables 4.2.6.8 and 6.1.1.4'

loop_
_geom_angle_atom_site_label_1
_geom_angle_atom_site_label_2
_geom_angle_atom_site_label_3
_geom_angle
N1 Cs N3 41.33(12)
N1 Cs C23 84.22(13)
N3 Cs C23 124.93(13)
N1 Cs C22 62.02(12)
N3 Cs C22 102.16(12)
C23 Cs C22 22.86(13)
N1 Cs N2 20.74(10)
N3 Cs N2 20.62(11)
C23 Cs N2 104.53(12)
C22 Cs N2 81.93(11)
N1 Cs C24 92.66(13)
N3 Cs C24 132.96(13)
C23 Cs C24 22.39(15)
C22 Cs C24 39.87(14)
N2 Cs C24 113.12(12)
N1 Cs C46 98.41(12)
N3 Cs C46 60.06(13)
C23 Cs C46 167.94(14)
C22 Cs C46 159.61(13)
N2 Cs C46 79.37(12)
C24 Cs C46 145.64(15)
N1 Cs C45 120.29(13)
N3 Cs C45 81.91(13)
C23 Cs C45 151.73(14)
C22 Cs C45 171.64(14)
N2 Cs C45 101.44(12)
C24 Cs C45 132.59(14)
C46 Cs C45 22.07(12)
N1 Cs C21 47.66(11)
N3 Cs C21 88.83(12)
C23 Cs C21 39.04(13)
C22 Cs C21 22.41(13)
N2 Cs C21 68.36(11)
C24 Cs C21 45.25(13)
C46 Cs C21 138.43(13)
C45 Cs C21 152.88(15)
N1 Cs C41 88.95(12)
N3 Cs C41 47.63(12)
C23 Cs C41 169.19(13)
C22 Cs C41 147.94(13)
N2 Cs C41 68.25(11)
C24 Cs C41 167.53(15)
C46 Cs C41 22.29(13)
C45 Cs C41 38.44(13)
C21 Cs C41 136.14(12)
N1 Cs C42 99.97(12)
N3 Cs C42 60.78(12)
C23 Cs C42 152.48(16)
C22 Cs C42 143.97(14)
N2 Cs C42 80.00(11)
C24 Cs C42 165.72(14)
C46 Cs C42 38.83(14)
C45 Cs C42 44.36(14)
C21 Cs C42 145.96(12)
C41 Cs C42 21.96(13)
N1 Cs C44 133.57(12)
N3 Cs C44 92.27(12)
C23 Cs C44 141.77(13)
C22 Cs C44 161.50(14)
N2 Cs C44 112.90(11)
C24 Cs C44 132.05(13)
C46 Cs C44 38.68(13)
C45 Cs C44 21.66(13)
C21 Cs C44 173.41(14)
C41 Cs C44 44.65(12)
C42 Cs C44 38.17(13)
N2 N1 C11 114.1(4)
N2 N1 Cs 103.6(3)
C11 N1 Cs 142.0(3)
N3 N2 N1 111.4(4)
N3 N2 Cs 55.9(2)
N1 N2 Cs 55.7(3)
N2 N3 C31 113.6(4)
N2 N3 Cs 103.5(3)
C31 N3 Cs 142.7(3)
N1 C11 C16 125.7(5)
N1 C11 C12 115.9(5)
C16 C11 C12 118.4(5)
C13 C12 C11 118.7(5)
C13 C12 C21 121.2(5)
C11 C12 C21 120.1(5)
C14 C13 C12 122.1(5)
C13 C14 C15 118.7(6)
C16 C15 C14 120.6(5)
C15 C16 C11 121.5(5)
C26 C21 C22 120.3(5)
C26 C21 C12 119.5(5)
C22 C21 C12 120.2(6)
C26 C21 Cs 82.6(3)
C22 C21 Cs 74.4(3)
C12 C21 Cs 113.3(3)
C23 C22 C21 117.8(6)
C23 C22 C221 119.8(6)
C21 C22 C221 122.4(5)
C23 C22 Cs 77.4(3)
C21 C22 Cs 83.2(3)
C221 C22 Cs 107.3(3)
C24 C23 C22 122.5(6)
C24 C23 Cs 83.4(3)
C22 C23 Cs 79.7(3)
C25 C24 C23 117.7(6)
C25 C24 C241 120.2(7)
C23 C24 C241 122.1(7)
C25 C24 Cs 82.7(3)
C23 C24 Cs 74.2(3)
C241 C24 Cs 111.2(4)
C24 C25 C26 122.5(6)
C24 C25 Cs 75.7(4)
C26 C25 Cs 80.4(3)
C25 C26 C21 119.2(6)
C25 C26 C261 120.0(6)
C21 C26 C261 120.7(5)
C25 C26 Cs 78.3(4)
C21 C26 Cs 75.6(3)
C261 C26 Cs 118.6(3)
N3 C31 C32 116.5(5)
N3 C31 C36 125.5(5)
C32 C31 C36 118.0(5)
C33 C32 C31 120.3(5)
C33 C32 C41 119.6(5)
C31 C32 C41 120.0(5)
C34 C33 C32 120.7(6)
C35 C34 C33 119.7(5)
C34 C35 C36 120.5(5)
C35 C36 C31 120.8(5)
C42 C41 C46 119.9(5)
C42 C41 C32 119.6(5)
C46 C41 C32 120.4(5)
C42 C41 Cs 80.2(3)
C46 C41 Cs 77.2(3)
C32 C41 Cs 113.0(3)
C43 C42 C41 118.8(6)
C43 C42 C421 120.6(6)
C41 C42 C421 120.6(5)
C43 C42 Cs 80.3(3)
C41 C42 Cs 77.8(3)
C421 C42 Cs 110.4(3)
C44 C43 C42 122.5(6)
C44 C43 Cs 78.5(3)
C42 C43 Cs 78.2(3)
C43 C44 C45 118.0(5)
C43 C44 C441 120.7(6)
C45 C44 C441 121.3(6)
C43 C44 Cs 80.2(3)
C45 C44 Cs 76.3(3)
C441 C44 Cs 113.8(3)
C44 C45 C46 122.5(6)
C44 C45 Cs 82.1(3)
C46 C45 Cs 78.7(3)
C45 C46 C41 118.3(6)
C45 C46 C461 119.3(6)
C41 C46 C461 122.3(5)
C45 C46 Cs 79.2(3)
C41 C46 Cs 80.5(3)
C461 C46 Cs 106.8(4)
C222 C221 C22 111.6(5)
C222 C221 C223 110.5(6)
C22 C221 C223 112.9(5)
C243 C241 C24 114.4(6)
C243 C241 C242 121.4(7)
C24 C241 C242 113.1(6)
C262 C261 C263 109.8(6)
C262 C261 C26 114.6(6)
C263 C261 C26 109.9(5)
C423 C421 C42 111.9(6)
C423 C421 C422 111.2(8)
C42 C421 C422 111.0(5)
C443 C441 C44 112.2(5)
C443 C441 C442 110.9(6)
C44 C441 C442 110.1(5)
C46 C461 C463 112.7(6)
C46 C461 C462 110.9(5)
C463 C461 C462 110.6(6)

loop_
_geom_bond_atom_site_label_1
_geom_bond_atom_site_label_2
_geom_bond_distance
Cs N1 3.065(5)
Cs N3 3.071(4)
Cs C23 3.541(6)
Cs C22 3.569(6)
Cs N2 3.608(4)
Cs C24 3.656(6)
Cs C46 3.657(6)
Cs C45 3.664(6)
Cs C21 3.680(5)
Cs C41 3.699(5)
Cs C42 3.730(5)
Cs C44 3.736(6)
N1 N2 1.314(6)
N1 C11 1.405(7)
N2 N3 1.307(6)
N3 C31 1.399(6)
C11 C16 1.412(7)
C11 C12 1.415(7)
C12 C13 1.402(8)
C12 C21 1.504(7)
C13 C14 1.386(8)
C14 C15 1.394(9)
C15 C16 1.371(8)
C21 C26 1.409(8)
C21 C22 1.413(8)
C22 C23 1.410(8)
C22 C221 1.522(9)
C23 C24 1.401(9)
C24 C25 1.383(10)
C24 C241 1.506(8)
C25 C26 1.390(8)
C26 C261 1.532(9)
C31 C32 1.410(8)
C31 C36 1.417(7)
C32 C33 1.402(7)
C32 C41 1.515(7)
C33 C34 1.395(8)
C34 C35 1.384(9)
C35 C36 1.397(8)
C41 C42 1.415(8)
C41 C46 1.423(8)
C42 C43 1.396(8)
C42 C421 1.519(9)
C43 C44 1.388(8)
C44 C45 1.392(8)
C44 C441 1.545(8)
C45 C46 1.402(8)
C46 C461 1.522(9)
C221 C222 1.520(9)
C221 C223 1.529(9)
C241 C243 1.503(5)
C241 C242 1.510(5)
C261 C262 1.523(9)
C261 C263 1.530(9)
C421 C423 1.501(10)
C421 C422 1.527(10)
C441 C443 1.528(9)
C441 C442 1.552(9)
C461 C463 1.533(10)
C461 C462 1.540(9)
